data_7056377
loop_
_publ_author_name
'Amabilino, Silvia'
'Tasse, Marine'
'Lacroix, Pascal G.'
'Mallet-Ladeira, Sonia'
'Pimienta, V\'eronique'
'Akl, Jo\"elle'
'Sasaki, Isabelle'
'Malfant, Isabelle'

_publ_section_title
;
 Photorelease of nitric oxide (NO) on ruthenium nitrosyl complexes with
 phenyl substituted terpyridines
;
_journal_name_full 'New J. Chem.'
_journal_paper_doi 10.1039/C7NJ00866J
_journal_year 2017
_chemical_compound_source 'synthesis as described'
_chemical_formula_moiety 'C21 H15 Cl2 N4 O Ru, F6 P'
_chemical_formula_sum 'C21 H15 Cl2 F6 N4 O P Ru'
_chemical_formula_weight 656.31
_chemical_name_systematic
;
 ?
;
_space_group_IT_number 14
_symmetry_cell_setting monoclinic
_symmetry_Int_Tables_number 14
_symmetry_space_group_name_Hall '-P 2yn'
_symmetry_space_group_name_H-M 'P 1 21/n 1'
_atom_sites_solution_hydrogens geom
_atom_sites_solution_primary direct
_atom_sites_solution_secondary difmap
_audit_update_record
;
2017-03-10 deposited with the CCDC.
2017-06-12 downloaded from the CCDC.
;
_cell_angle_alpha 90
_cell_angle_beta 105.620(17)
_cell_angle_gamma 90
_cell_formula_units_Z 4
_cell_length_a 14.023(6)
_cell_length_b 7.125(4)
_cell_length_c 25.620(12)
_cell_measurement_reflns_used 9901
_cell_measurement_temperature 100(2)
_cell_measurement_theta_max 27.87
_cell_measurement_theta_min 2.53
_cell_measurement_wavelength 0.71073
_cell_volume 2465(2)
_computing_cell_refinement 'APEX2 and SAINT'
_computing_data_collection APEX2
_computing_data_reduction SAINT
_computing_molecular_graphics 'Ortep-3 for Windows (Farrugia, 1997)'
_computing_publication_material 'WinGX publication routines (Farrugia, 1999)'
_computing_structure_refinement 'SHELXL-97 (Sheldrick, 2008)'
_computing_structure_solution 'SHELXT (Sheldrick 2015)'
_diffrn_ambient_temperature 100(2)
_diffrn_measured_fraction_theta_full 0.993
_diffrn_measured_fraction_theta_max 0.993
_diffrn_measurement_device_type 'Bruker Kappa APEX II Quazar'
_diffrn_measurement_method 'phi and omega scans'
_diffrn_radiation_monochromator 'multilayer optics'
_diffrn_radiation_probe x-ray
_diffrn_radiation_source 'microfocus sealed tube'
_diffrn_radiation_type MoK\a
_diffrn_radiation_wavelength 0.71073
_diffrn_reflns_av_R_equivalents 0.08
_diffrn_reflns_av_unetI/netI 0.0438
_diffrn_reflns_limit_h_max 18
_diffrn_reflns_limit_h_min -18
_diffrn_reflns_limit_k_max 9
_diffrn_reflns_limit_k_min -9
_diffrn_reflns_limit_l_max 33
_diffrn_reflns_limit_l_min -34
_diffrn_reflns_number 79983
_diffrn_reflns_theta_full 28.31
_diffrn_reflns_theta_max 28.31
_diffrn_reflns_theta_min 1.9
_diffrn_standards_decay_% 0
_diffrn_standards_interval_count 0
_diffrn_standards_interval_time 0
_diffrn_standards_number 0
_exptl_absorpt_coefficient_mu 0.986
_exptl_absorpt_correction_T_max 0.7457
_exptl_absorpt_correction_T_min 0.6954
_exptl_absorpt_correction_type multi-scan
_exptl_absorpt_process_details
;
        [c.f. r.h. blessing, acta cryst. (1995), a51, 33-38]
;
_exptl_crystal_colour 'pale yellow'
_exptl_crystal_density_diffrn 1.768
_exptl_crystal_density_method 'not measured'
_exptl_crystal_description plate
_exptl_crystal_F_000 1296
_exptl_crystal_size_max 0.08
_exptl_crystal_size_mid 0.04
_exptl_crystal_size_min 0.02
_refine_diff_density_max 0.576
_refine_diff_density_min -0.765
_refine_diff_density_rms 0.106
_refine_ls_extinction_method none
_refine_ls_goodness_of_fit_ref 1.044
_refine_ls_hydrogen_treatment constr
_refine_ls_matrix_type full
_refine_ls_number_parameters 325
_refine_ls_number_reflns 6106
_refine_ls_number_restraints 0
_refine_ls_restrained_S_all 1.044
_refine_ls_R_factor_all 0.0557
_refine_ls_R_factor_gt 0.0346
_refine_ls_shift/su_max 0.003
_refine_ls_shift/su_mean 0
_refine_ls_structure_factor_coef Fsqd
_refine_ls_weighting_details 'calc w=1/[\s^2^(Fo^2^)+(0.0266P)^2^+3.6991P] where P=(Fo^2^+2Fc^2^)/3'
_refine_ls_weighting_scheme calc
_refine_ls_wR_factor_gt 0.0701
_refine_ls_wR_factor_ref 0.0779
_reflns_number_gt 4705
_reflns_number_total 6106
_reflns_threshold_expression >2sigma(I)
_cod_data_source_file c7nj00866j2.cif
_cod_data_source_block 2t
_cod_original_sg_symbol_H-M 'P 21/n'
_cod_database_code 7056377

loop_
_symmetry_equiv_pos_as_xyz
'x, y, z'
'-x+1/2, y+1/2, -z+1/2'
'-x, -y, -z'
'x-1/2, -y-1/2, z-1/2'

loop_
_atom_site_label
_atom_site_type_symbol
_atom_site_fract_x
_atom_site_fract_y
_atom_site_fract_z
_atom_site_U_iso_or_equiv
_atom_site_adp_type
_atom_site_occupancy
_atom_site_symmetry_multiplicity
_atom_site_calc_flag
_atom_site_refinement_flags
C1 C 0.1525(2) 0.6372(4) 0.46354(12) 0.0194(6) Uani 1 1 d .
H1 H 0.1821 0.6265 0.4344 0.023 Uiso 1 1 calc R
C2 C 0.0668(2) 0.7404(4) 0.45615(13) 0.0225(6) Uani 1 1 d .
H2 H 0.0382 0.8004 0.4224 0.027 Uiso 1 1 calc R
C3 C 0.0226(2) 0.7559(4) 0.49811(13) 0.0215(6) Uani 1 1 d .
H3 H -0.0374 0.8239 0.4933 0.026 Uiso 1 1 calc R
C4 C 0.0673(2) 0.6707(4) 0.54732(12) 0.0184(6) Uani 1 1 d .
H4 H 0.0386 0.6813 0.5768 0.022 Uiso 1 1 calc R
C5 C 0.15398(19) 0.5701(4) 0.55301(11) 0.0145(6) Uani 1 1 d .
C6 C 0.2113(2) 0.4849(4) 0.60434(11) 0.0146(6) Uani 1 1 d .
C7 C 0.1858(2) 0.4822(4) 0.65284(11) 0.0148(6) Uani 1 1 d .
H7 H 0.123 0.5276 0.6546 0.018 Uiso 1 1 calc R
C8 C 0.2535(2) 0.4118(4) 0.69920(11) 0.0150(5) Uani 1 1 d .
C9 C 0.3451(2) 0.3446(4) 0.69499(11) 0.0142(6) Uani 1 1 d .
H9 H 0.3931 0.3005 0.7263 0.017 Uiso 1 1 calc R
C10 C 0.3652(2) 0.3428(4) 0.64523(11) 0.0138(5) Uani 1 1 d .
C11 C 0.4533(2) 0.2634(4) 0.63221(11) 0.0138(5) Uani 1 1 d .
C12 C 0.5354(2) 0.1943(4) 0.67037(12) 0.0199(6) Uani 1 1 d .
H12 H 0.5387 0.2 0.7079 0.024 Uiso 1 1 calc R
C13 C 0.6131(2) 0.1166(4) 0.65345(12) 0.0238(7) Uani 1 1 d .
H13 H 0.6702 0.0698 0.6792 0.029 Uiso 1 1 calc R
C14 C 0.6060(2) 0.1086(4) 0.59889(12) 0.0216(6) Uani 1 1 d .
H14 H 0.6578 0.0542 0.5865 0.026 Uiso 1 1 calc R
C15 C 0.5228(2) 0.1802(4) 0.56212(12) 0.0181(6) Uani 1 1 d .
H15 H 0.5183 0.1739 0.5245 0.022 Uiso 1 1 calc R
C16 C 0.2293(2) 0.4061(4) 0.75186(11) 0.0164(6) Uani 1 1 d .
C17 C 0.1339(2) 0.3574(4) 0.75463(13) 0.0206(6) Uani 1 1 d .
H17 H 0.0834 0.3312 0.7224 0.025 Uiso 1 1 calc R
C18 C 0.1135(2) 0.3477(4) 0.80448(13) 0.0242(7) Uani 1 1 d .
H18 H 0.0498 0.3093 0.8065 0.029 Uiso 1 1 calc R
C19 C 0.1851(2) 0.3935(4) 0.85119(13) 0.0253(7) Uani 1 1 d .
H19 H 0.1698 0.3903 0.8851 0.03 Uiso 1 1 calc R
C20 C 0.2795(2) 0.4443(4) 0.84893(12) 0.0228(7) Uani 1 1 d .
H20 H 0.3284 0.4771 0.8812 0.027 Uiso 1 1 calc R
C21 C 0.3021(2) 0.4472(4) 0.79956(11) 0.0176(6) Uani 1 1 d .
H21 H 0.3673 0.4772 0.7981 0.021 Uiso 1 1 calc R
Cl1 Cl 0.23535(5) 0.11411(10) 0.51642(3) 0.01901(14) Uani 1 1 d .
Cl2 Cl 0.41744(5) 0.67722(10) 0.55286(3) 0.01882(15) Uani 1 1 d .
F1 F 0.04754(15) 0.0182(3) 0.28995(8) 0.0416(5) Uani 1 1 d .
F2 F 0.01422(15) 0.3162(3) 0.30875(8) 0.0364(5) Uani 1 1 d .
F3 F 0.14104(16) 0.3096(3) 0.38512(8) 0.0478(6) Uani 1 1 d .
F4 F 0.17380(16) 0.0071(4) 0.36638(9) 0.0567(7) Uani 1 1 d .
F5 F 0.02171(14) 0.0888(3) 0.37076(7) 0.0344(5) Uani 1 1 d .
F6 F 0.16855(16) 0.2361(5) 0.30439(9) 0.0688(8) Uani 1 1 d .
N1 N 0.34366(17) 0.3834(3) 0.46347(9) 0.0189(5) Uani 1 1 d .
N2 N 0.19541(16) 0.5516(3) 0.51063(9) 0.0152(5) Uani 1 1 d .
N3 N 0.29814(16) 0.4120(3) 0.60153(9) 0.0128(5) Uani 1 1 d .
N4 N 0.44816(16) 0.2585(3) 0.57824(9) 0.0140(5) Uani 1 1 d .
O1 O 0.34942(16) 0.3763(4) 0.42000(8) 0.0326(6) Uani 1 1 d .
P1 P 0.09606(6) 0.16246(13) 0.33755(3) 0.0275(2) Uani 1 1 d .
Ru1 Ru 0.326073(16) 0.39716(3) 0.528756(9) 0.01314(7) Uani 1 1 d .

loop_
_atom_site_aniso_label
_atom_site_aniso_U_11
_atom_site_aniso_U_22
_atom_site_aniso_U_33
_atom_site_aniso_U_23
_atom_site_aniso_U_13
_atom_site_aniso_U_12
C1 0.0186(15) 0.0179(15) 0.0205(15) 0.0051(11) 0.0030(12) 0.0004(11)
C2 0.0189(15) 0.0156(15) 0.0293(17) 0.0041(12) -0.0002(13) -0.0005(12)
C3 0.0133(14) 0.0131(14) 0.0341(17) -0.0018(12) -0.0004(12) 0.0020(11)
C4 0.0148(14) 0.0136(13) 0.0274(16) -0.0048(12) 0.0067(12) -0.0012(11)
C5 0.0124(13) 0.0115(14) 0.0195(14) -0.0023(11) 0.0040(11) -0.0025(10)
C6 0.0142(13) 0.0100(13) 0.0202(14) -0.0023(11) 0.0054(11) -0.0018(11)
C7 0.0144(13) 0.0101(13) 0.0224(14) -0.0034(11) 0.0093(11) -0.0012(11)
C8 0.0190(14) 0.0093(13) 0.0198(14) -0.0036(11) 0.0107(11) -0.0051(11)
C9 0.0161(14) 0.0098(13) 0.0169(14) -0.0002(10) 0.0047(11) -0.0014(10)
C10 0.0146(13) 0.0104(13) 0.0172(13) 0.0013(10) 0.0056(11) -0.0006(10)
C11 0.0145(13) 0.0119(13) 0.0164(13) 0.0005(11) 0.0067(11) 0.0008(11)
C12 0.0176(14) 0.0221(15) 0.0202(15) 0.0024(12) 0.0055(12) 0.0005(12)
C13 0.0167(14) 0.0267(17) 0.0272(16) 0.0070(14) 0.0046(12) 0.0065(13)
C14 0.0156(14) 0.0223(15) 0.0294(16) 0.0041(13) 0.0104(12) 0.0059(12)
C15 0.0179(14) 0.0179(14) 0.0213(15) -0.0009(12) 0.0101(12) 0.0023(12)
C16 0.0247(15) 0.0070(12) 0.0219(14) -0.0002(11) 0.0136(12) 0.0004(11)
C17 0.0259(16) 0.0120(14) 0.0289(16) -0.0002(12) 0.0162(13) 0.0016(12)
C18 0.0323(17) 0.0131(15) 0.0356(18) 0.0033(13) 0.0236(15) 0.0017(13)
C19 0.0442(19) 0.0111(14) 0.0295(17) 0.0050(13) 0.0255(15) 0.0084(14)
C20 0.0412(19) 0.0115(14) 0.0176(15) 0.0021(11) 0.0111(14) 0.0056(13)
C21 0.0263(16) 0.0083(13) 0.0208(15) 0.0000(11) 0.0108(12) 0.0019(11)
Cl1 0.0182(3) 0.0160(3) 0.0221(3) -0.0010(3) 0.0040(3) -0.0002(3)
Cl2 0.0193(3) 0.0168(3) 0.0233(4) -0.0002(3) 0.0107(3) -0.0021(3)
F1 0.0390(12) 0.0497(13) 0.0326(11) -0.0129(10) 0.0034(9) 0.0143(10)
F2 0.0405(12) 0.0285(11) 0.0338(11) 0.0083(9) -0.0008(9) 0.0028(9)
F3 0.0440(13) 0.0616(15) 0.0303(11) -0.0098(11) -0.0031(10) -0.0103(11)
F4 0.0359(13) 0.0841(19) 0.0442(13) 0.0001(13) 0.0008(10) 0.0384(13)
F5 0.0349(11) 0.0418(12) 0.0288(10) 0.0082(9) 0.0124(8) 0.0070(9)
F6 0.0339(13) 0.137(3) 0.0390(13) 0.0039(15) 0.0162(11) -0.0245(15)
N1 0.0139(12) 0.0238(13) 0.0191(12) 0.0007(11) 0.0049(10) 0.0024(10)
N2 0.0121(11) 0.0118(11) 0.0211(12) 0.0026(9) 0.0036(9) 0.0021(9)
N3 0.0113(11) 0.0115(11) 0.0164(11) -0.0002(9) 0.0051(9) -0.0008(9)
N4 0.0127(11) 0.0130(11) 0.0169(12) 0.0020(9) 0.0053(9) 0.0000(9)
O1 0.0261(12) 0.0575(16) 0.0157(11) -0.0017(11) 0.0084(9) 0.0056(11)
P1 0.0192(4) 0.0428(5) 0.0198(4) 0.0005(4) 0.0040(3) 0.0062(4)
Ru1 0.01287(11) 0.01427(11) 0.01312(11) 0.00122(9) 0.00492(8) 0.00229(9)

loop_
_atom_type_symbol
_atom_type_description
_atom_type_scat_dispersion_real
_atom_type_scat_dispersion_imag
_atom_type_scat_source
C C 0.0033 0.0016 'International Tables Vol C Tables 4.2.6.8 and 6.1.1.4'
H H 0 0 'International Tables Vol C Tables 4.2.6.8 and 6.1.1.4'
Cl Cl 0.1484 0.1585 'International Tables Vol C Tables 4.2.6.8 and 6.1.1.4'
F F 0.0171 0.0103 'International Tables Vol C Tables 4.2.6.8 and 6.1.1.4'
N N 0.0061 0.0033 'International Tables Vol C Tables 4.2.6.8 and 6.1.1.4'
O O 0.0106 0.006 'International Tables Vol C Tables 4.2.6.8 and 6.1.1.4'
P P 0.1023 0.0942 'International Tables Vol C Tables 4.2.6.8 and 6.1.1.4'
Ru Ru -1.2594 0.8363 'International Tables Vol C Tables 4.2.6.8 and 6.1.1.4'

loop_
_geom_angle_atom_site_label_1
_geom_angle_atom_site_label_2
_geom_angle_atom_site_label_3
_geom_angle
N2 C1 C2 122.0(3)
N2 C1 H1 119
C2 C1 H1 119
C1 C2 C3 119.5(3)
C1 C2 H2 120.2
C3 C2 H2 120.2
C2 C3 C4 119.0(3)
C2 C3 H3 120.5
C4 C3 H3 120.5
C5 C4 C3 119.4(3)
C5 C4 H4 120.3
C3 C4 H4 120.3
N2 C5 C4 120.9(3)
N2 C5 C6 115.0(2)
C4 C5 C6 124.0(3)
N3 C6 C7 120.0(3)
N3 C6 C5 113.3(2)
C7 C6 C5 126.6(2)
C6 C7 C8 119.1(2)
C6 C7 H7 120.4
C8 C7 H7 120.4
C7 C8 C9 118.9(2)
C7 C8 C16 121.0(2)
C9 C8 C16 120.1(3)
C10 C9 C8 119.6(3)
C10 C9 H9 120.2
C8 C9 H9 120.2
N3 C10 C9 119.7(2)
N3 C10 C11 113.1(2)
C9 C10 C11 127.2(2)
N4 C11 C12 120.9(2)
N4 C11 C10 114.8(2)
C12 C11 C10 124.3(2)
C11 C12 C13 119.6(3)
C11 C12 H12 120.2
C13 C12 H12 120.2
C14 C13 C12 119.0(3)
C14 C13 H13 120.5
C12 C13 H13 120.5
C13 C14 C15 119.6(3)
C13 C14 H14 120.2
C15 C14 H14 120.2
N4 C15 C14 121.8(3)
N4 C15 H15 119.1
C14 C15 H15 119.1
C21 C16 C17 119.3(3)
C21 C16 C8 120.1(2)
C17 C16 C8 120.6(3)
C18 C17 C16 119.7(3)
C18 C17 H17 120.1
C16 C17 H17 120.1
C19 C18 C17 120.5(3)
C19 C18 H18 119.8
C17 C18 H18 119.8
C18 C19 C20 120.3(3)
C18 C19 H19 119.8
C20 C19 H19 119.8
C21 C20 C19 119.8(3)
C21 C20 H20 120.1
C19 C20 H20 120.1
C20 C21 C16 120.2(3)
C20 C21 H21 119.9
C16 C21 H21 119.9
O1 N1 Ru1 176.1(2)
C1 N2 C5 119.1(2)
C1 N2 Ru1 126.59(19)
C5 N2 Ru1 114.22(18)
C6 N3 C10 122.5(2)
C6 N3 Ru1 118.44(18)
C10 N3 Ru1 119.04(18)
C15 N4 C11 119.2(2)
C15 N4 Ru1 126.10(19)
C11 N4 Ru1 114.50(17)
F6 P1 F4 91.21(15)
F6 P1 F1 90.39(14)
F4 P1 F1 90.27(13)
F6 P1 F5 179.44(14)
F4 P1 F5 89.32(13)
F1 P1 F5 89.45(12)
F6 P1 F3 90.75(14)
F4 P1 F3 91.25(13)
F1 P1 F3 178.09(12)
F5 P1 F3 89.40(12)
F6 P1 F2 90.56(14)
F4 P1 F2 178.10(14)
F1 P1 F2 89.05(11)
F5 P1 F2 88.90(11)
F3 P1 F2 89.39(12)
N1 Ru1 N3 176.94(10)
N1 Ru1 N2 99.09(10)
N3 Ru1 N2 78.41(9)
N1 Ru1 N4 104.45(10)
N3 Ru1 N4 78.10(9)
N2 Ru1 N4 156.41(9)
N1 Ru1 Cl1 91.93(8)
N3 Ru1 Cl1 86.35(7)
N2 Ru1 Cl1 90.66(7)
N4 Ru1 Cl1 90.07(7)
N1 Ru1 Cl2 95.20(8)
N3 Ru1 Cl2 86.59(7)
N2 Ru1 Cl2 89.69(7)
N4 Ru1 Cl2 86.71(7)
Cl1 Ru1 Cl2 172.71(3)

loop_
_geom_bond_atom_site_label_1
_geom_bond_atom_site_label_2
_geom_bond_distance
C1 N2 1.341(4)
C1 C2 1.378(4)
C1 H1 0.95
C2 C3 1.382(4)
C2 H2 0.95
C3 C4 1.387(4)
C3 H3 0.95
C4 C5 1.385(4)
C4 H4 0.95
C5 N2 1.369(3)
C5 C6 1.475(4)
C6 N3 1.343(3)
C6 C7 1.383(4)
C7 C8 1.399(4)
C7 H7 0.95
C8 C9 1.402(4)
C8 C16 1.477(4)
C9 C10 1.378(4)
C9 H9 0.95
C10 N3 1.347(3)
C10 C11 1.477(4)
C11 N4 1.365(3)
C11 C12 1.384(4)
C12 C13 1.392(4)
C12 H12 0.95
C13 C14 1.375(4)
C13 H13 0.95
C14 C15 1.385(4)
C14 H14 0.95
C15 N4 1.345(3)
C15 H15 0.95
C16 C21 1.396(4)
C16 C17 1.403(4)
C17 C18 1.383(4)
C17 H17 0.95
C18 C19 1.378(5)
C18 H18 0.95
C19 C20 1.388(5)
C19 H19 0.95
C20 C21 1.385(4)
C20 H20 0.95
C21 H21 0.95
Cl1 Ru1 2.3598(12)
Cl2 Ru1 2.3618(12)
F1 P1 1.600(2)
F2 P1 1.614(2)
F3 P1 1.603(2)
F4 P1 1.589(2)
F5 P1 1.601(2)
F6 P1 1.580(2)
N1 O1 1.139(3)
N1 Ru1 1.758(2)
N2 Ru1 2.080(2)
N3 Ru1 2.008(2)
N4 Ru1 2.085(2)
